data_9004996
loop_
_publ_author_name
'Dal Negro, A.'
'Manoli, S.'
'Secco, L.'
'Piccirillo, E. M.'

_publ_section_title
;
 Megacrystic clinopyroxenes from Victoria (Australia):
 Crystal chemical comparisons of pyroxenes from high and low pressure regimes
 Sample: Fr-1
;
_journal_name_full 'European Journal of Mineralogy'
_journal_page_first 105
_journal_page_last 121
_journal_paper_doi 10.1127/ejm/01/1/0105
_journal_volume 1
_journal_year 1989
_chemical_compound_source 'Victoria, Australia'
_chemical_formula_sum 'Al0.42 Ca0.646 Fe0.271 Mg0.69 Mn0.003 Na0.143 O6 Si1.783 Ti0.044'
_chemical_name_mineral Diopside
_space_group_IT_number 15
_symmetry_space_group_name_Hall '-C 2yc'
_symmetry_space_group_name_H-M 'C 1 2/c 1'
_cell_angle_alpha 90
_cell_angle_beta 106.62
_cell_angle_gamma 90
_cell_length_a 9.695
_cell_length_b 8.841
_cell_length_c 5.277
_cell_formula_units_Z 4
_cell_volume 433.414
_database_code_amcsd 0006341
_exptl_crystal_density_diffrn 3.383
_cod_original_formula_sum 'Ca.646 Na.143 Fe.271 Mg.69 Mn.003 Al.42 Ti.044 Si1.783 O6'
_cod_database_code 9004996

loop_
_space_group_symop_operation_xyz
x,y,z
1/2+x,1/2+y,z
x,-y,1/2+z
1/2+x,1/2-y,1/2+z
-x,y,1/2-z
1/2-x,1/2+y,1/2-z
-x,-y,-z
1/2-x,1/2-y,-z

loop_
_atom_site_label
_atom_site_fract_x
_atom_site_fract_y
_atom_site_fract_z
_atom_site_occupancy
_atom_site_U_iso_or_equiv
CaM2 0.00000 0.29830 0.25000 0.64600 0.01393
NaM2 0.00000 0.29830 0.25000 0.14300 0.01393
FeM2 0.00000 0.29830 0.25000 0.14400 0.01393
MgM2 0.00000 0.29830 0.25000 0.06400 0.01393
MnM2 0.00000 0.29830 0.25000 0.00300 0.01393
AlM1 0.00000 0.90580 0.25000 0.20300 0.00570
FeM1 0.00000 0.90580 0.25000 0.12700 0.00570
MgM1 0.00000 0.90580 0.25000 0.62600 0.00570
TiM1 0.00000 0.90580 0.25000 0.04400 0.00570
SiT 0.28890 0.09270 0.23170 0.89150 0.00747
AlT 0.28890 0.09270 0.23170 0.10850 0.00747
O1 0.11410 0.08540 0.13840 1.00000 0.01051
O2 0.36340 0.25370 0.32100 1.00000 0.01381
O3 0.35230 0.01780 -0.00150 1.00000 0.01127

loop_
_cod_related_entry_id
_cod_related_entry_database
_cod_related_entry_code
1 AMCSD 0006341
